data_2217443
loop_
_publ_author_name
'Fang-Hua Zhu'
'Jun-Xiao Yang'
'Lin Zhang'
'Ru-Gang Xie'

_publ_section_title
;
 1-[Bicyclo[4.2.0]octa-1(6),2,4-trien-3-yl]-3-(but-3-enyl)imidazolium
 bromide
;
_journal_coeditor_code CI2512
_journal_issue 2
_journal_name_full 'Acta Crystallographica Section E'
_journal_page_first o433
_journal_page_last o433
_journal_paper_doi 10.1107/S1600536807058114
_journal_volume 64
_journal_year 2008
_chemical_formula_iupac 'C15 H17 N2 +, Br -'
_chemical_formula_moiety 'C15 H17 N2 +, Br -'
_chemical_formula_sum 'C15 H17 Br N2'
_chemical_formula_weight 305.22
_chemical_name_systematic
;
1-[Bicyclo[4.2.0]octa-1(6),2,4-trien-3-yl]-3-(but-3-enyl)imidazolium bromide
;
_space_group_IT_number 14
_symmetry_cell_setting monoclinic
_symmetry_space_group_name_Hall '-P 2ybc'
_symmetry_space_group_name_H-M 'P 1 21/c 1'
_atom_sites_solution_hydrogens geom
_atom_sites_solution_primary direct
_atom_sites_solution_secondary difmap
_cell_angle_alpha 90.00
_cell_angle_beta 107.76(3)
_cell_angle_gamma 90.00
_cell_formula_units_Z 4
_cell_length_a 9.342(3)
_cell_length_b 11.775(3)
_cell_length_c 13.695(7)
_cell_measurement_reflns_used 24
_cell_measurement_temperature 291(2)
_cell_measurement_theta_max 9.55
_cell_measurement_theta_min 4.75
_cell_volume 1434.7(10)
_computing_cell_refinement 'DIFRAC (Gabe & White, 1993)'
_computing_data_collection 'DIFRAC (Gabe & White, 1993)'
_computing_data_reduction 'NRCVAX (Gabe <i>et al.</i>,  1989)'
_computing_molecular_graphics 'ORTEPIII (Burnett & Johnson, 1996)'
_computing_publication_material 'SHELXL97 (Sheldrick, 1997) and PLATON (Spek, 2003)'
_computing_structure_refinement 'SHELXL97 (Sheldrick, 1997)'
_computing_structure_solution 'SHELXS97 (Sheldrick, 1997)'
_diffrn_ambient_temperature 291(2)
_diffrn_measured_fraction_theta_full 0.996
_diffrn_measured_fraction_theta_max 0.996
_diffrn_measurement_device_type 'Enraf--Nonius CAD-4'
_diffrn_measurement_method \w/2\q
_diffrn_radiation_monochromator graphite
_diffrn_radiation_source 'fine-focus sealed tube'
_diffrn_radiation_type MoK\a
_diffrn_radiation_wavelength 0.71073
_diffrn_reflns_av_R_equivalents 0.0054
_diffrn_reflns_av_sigmaI/netI 0.0720
_diffrn_reflns_limit_h_max 10
_diffrn_reflns_limit_h_min -11
_diffrn_reflns_limit_k_max 14
_diffrn_reflns_limit_k_min 0
_diffrn_reflns_limit_l_max 16
_diffrn_reflns_limit_l_min -6
_diffrn_reflns_number 2811
_diffrn_reflns_theta_full 25.51
_diffrn_reflns_theta_max 25.51
_diffrn_reflns_theta_min 2.29
_diffrn_standards_decay_% 5.628
_diffrn_standards_interval_count 300
_diffrn_standards_number 3
_exptl_absorpt_coefficient_mu 2.850
_exptl_absorpt_correction_type none
_exptl_crystal_colour colourless
_exptl_crystal_density_diffrn 1.413
_exptl_crystal_density_method 'not measured'
_exptl_crystal_description Block
_exptl_crystal_F_000 624
_exptl_crystal_size_max 0.30
_exptl_crystal_size_mid 0.25
_exptl_crystal_size_min 0.25
_refine_diff_density_max 0.429
_refine_diff_density_min -0.540
_refine_ls_extinction_coef 0.029(3)
_refine_ls_extinction_expression Fc^*^=kFc[1+0.001xFc^2^\l^3^/sin(2\q)]^-1/4^
_refine_ls_extinction_method SHELXL97
_refine_ls_goodness_of_fit_ref 0.943
_refine_ls_hydrogen_treatment constr
_refine_ls_matrix_type full
_refine_ls_number_parameters 166
_refine_ls_number_reflns 2665
_refine_ls_number_restraints 0
_refine_ls_restrained_S_all 0.943
_refine_ls_R_factor_all 0.1227
_refine_ls_R_factor_gt 0.0518
_refine_ls_shift/su_max 0.001
_refine_ls_shift/su_mean <0.001
_refine_ls_structure_factor_coef Fsqd
_refine_ls_weighting_details 'calc w=1/[\s^2^(Fo^2^)+(0.0861P)^2^] where P=(Fo^2^+2Fc^2^)/3'
_refine_ls_weighting_scheme calc
_refine_ls_wR_factor_gt 0.1254
_refine_ls_wR_factor_ref 0.1439
_reflns_number_gt 1479
_reflns_number_total 2665
_reflns_threshold_expression I>2\s(I)
_cod_data_source_file ci2512.cif
_cod_data_source_block I
_cod_depositor_comments
;
The following automatic conversions were performed:
'_symmetry_cell_setting' value 'Monoclinic' changed to 'monoclinic'
according to '/home/saulius/struct/CIF-dictionaries/cif_core.dic'
dictionary named 'cif_core.dic' version 2.4.1 from 2010-06-29.

Automatic conversion script
Id: cif_fix_enum 1527 2010-12-29 10:47:43Z saulius 

The following automatic conversions were performed:

'_symmetry_cell_setting' value 'Monoclinic' changed to 'monoclinic'
according to /home/saulius/struct/CIF-dictionaries/cif_core.dic
dictionary named 'cif_core.dic' version 2.4.1 from 2010-06-29.

Automatic conversion script
Id: cif_fix_values 1715 2011-07-08 13:25:40Z adriana 
;
_cod_original_sg_symbol_H-M 'P 21/c'
_cod_database_code 2217443
_cod_database_fobs_code 2217443

loop_
_symmetry_equiv_pos_as_xyz
'x, y, z'
'-x, y+1/2, -z+1/2'
'-x, -y, -z'
'x, -y-1/2, z-1/2'

loop_
_atom_site_type_symbol
_atom_site_label
_atom_site_fract_x
_atom_site_fract_y
_atom_site_fract_z
_atom_site_U_iso_or_equiv
_atom_site_adp_type
_atom_site_calc_flag
_atom_site_refinement_flags
_atom_site_occupancy
Br Br 0.66118(7) 0.64239(5) 0.09316(5) 0.0607(3) Uani d . 1
N N1 0.2215(4) 0.5236(3) 0.1168(3) 0.0378(9) Uani d . 1
N N2 0.3774(5) 0.3946(4) 0.1964(3) 0.0480(11) Uani d . 1
C C1 0.1596(5) 0.6215(4) 0.0546(4) 0.0367(11) Uani d . 1
C C2 0.0346(6) 0.6742(5) 0.0674(4) 0.0457(13) Uani d . 1
H H2 -0.0101 0.6444 0.1138 0.068(7) Uiso calc R 1
C C3 -0.0254(6) 0.7700(5) 0.0128(4) 0.0502(14) Uani d . 1
H H3 -0.1096 0.8056 0.0215 0.068(7) Uiso calc R 1
C C4 0.0439(6) 0.8108(5) -0.0547(4) 0.0476(13) Uani d . 1
C C5 0.0411(7) 0.9018(5) -0.1342(5) 0.0641(16) Uani d . 1
H H5A 0.0602 0.9781 -0.1065 0.104(8) Uiso calc R 1
H H5B -0.0470 0.8995 -0.1942 0.104(8) Uiso calc R 1
C C6 0.1832(7) 0.8406(5) -0.1486(5) 0.0650(17) Uani d . 1
H H6A 0.1669 0.8072 -0.2159 0.104(8) Uiso calc R 1
H H6B 0.2742 0.8860 -0.1284 0.104(8) Uiso calc R 1
C C7 0.1696(6) 0.7568(5) -0.0671(4) 0.0462(13) Uani d . 1
C C8 0.2313(6) 0.6611(4) -0.0145(4) 0.0449(13) Uani d . 1
H H8 0.3147 0.6251 -0.0240 0.068(7) Uiso calc R 1
C C9 0.3604(5) 0.4861(4) 0.1372(4) 0.0429(12) Uani d . 1
H H9 0.4347 0.5185 0.1140 0.068(7) Uiso calc R 1
C C10 0.1468(6) 0.4519(5) 0.1661(4) 0.0498(14) Uani d . 1
H H10 0.0470 0.4580 0.1649 0.068(7) Uiso calc R 1
C C11 0.2442(6) 0.3735(5) 0.2151(4) 0.0516(14) Uani d . 1
H H11 0.2253 0.3148 0.2550 0.068(7) Uiso calc R 1
C C12 0.5169(7) 0.3289(5) 0.2334(5) 0.0627(17) Uani d . 1
H H12A 0.5421 0.2980 0.1751 0.104(8) Uiso calc R 1
H H12B 0.5009 0.2657 0.2743 0.104(8) Uiso calc R 1
C C13 0.6461(7) 0.3988(6) 0.2966(5) 0.0742(19) Uani d . 1
H H13A 0.7326 0.3497 0.3229 0.104(8) Uiso calc R 1
H H13B 0.6715 0.4547 0.2525 0.104(8) Uiso calc R 1
C C14 0.6175(8) 0.4578(8) 0.3828(6) 0.089(2) Uani d . 1
H H14 0.5856 0.4122 0.4276 0.068(7) Uiso calc R 1
C C15 0.6302(9) 0.5617(9) 0.4043(7) 0.107(3) Uani d . 1
H H15A 0.6616 0.6119 0.3625 0.104(8) Uiso calc R 1
H H15B 0.6082 0.5884 0.4620 0.104(8) Uiso calc R 1

loop_
_atom_site_aniso_label
_atom_site_aniso_U_11
_atom_site_aniso_U_22
_atom_site_aniso_U_33
_atom_site_aniso_U_12
_atom_site_aniso_U_13
_atom_site_aniso_U_23
Br 0.0601(4) 0.0638(4) 0.0677(4) -0.0167(3) 0.0337(3) -0.0169(3)
N1 0.040(2) 0.041(2) 0.033(2) -0.0065(19) 0.0113(18) -0.0035(19)
N2 0.057(3) 0.042(3) 0.045(2) 0.003(2) 0.016(2) 0.005(2)
C1 0.036(3) 0.043(3) 0.029(2) -0.007(2) 0.006(2) -0.006(2)
C2 0.040(3) 0.064(4) 0.033(3) -0.001(3) 0.010(2) -0.002(3)
C3 0.041(3) 0.063(4) 0.047(3) 0.011(3) 0.015(3) -0.003(3)
C4 0.046(3) 0.046(3) 0.044(3) 0.004(3) 0.004(3) 0.004(3)
C5 0.069(4) 0.059(4) 0.061(4) 0.015(3) 0.014(3) 0.011(3)
C6 0.070(4) 0.069(4) 0.056(4) 0.008(3) 0.020(3) 0.017(3)
C7 0.047(3) 0.052(3) 0.037(3) -0.001(3) 0.010(3) 0.002(3)
C8 0.040(3) 0.053(3) 0.044(3) 0.003(2) 0.017(2) -0.001(3)
C9 0.039(3) 0.047(3) 0.041(3) 0.001(2) 0.012(2) 0.004(2)
C10 0.052(3) 0.057(3) 0.045(3) -0.017(3) 0.021(3) -0.001(3)
C11 0.058(4) 0.048(3) 0.050(3) -0.009(3) 0.017(3) 0.007(3)
C12 0.069(4) 0.050(4) 0.072(4) 0.014(3) 0.024(3) 0.010(3)
C13 0.062(4) 0.076(5) 0.075(5) 0.023(4) 0.008(4) 0.013(4)
C14 0.075(5) 0.110(7) 0.067(5) 0.015(5) -0.002(4) 0.001(5)
C15 0.078(6) 0.118(8) 0.104(7) 0.006(5) -0.003(5) -0.025(6)

loop_
_atom_type_symbol
_atom_type_description
_atom_type_scat_dispersion_real
_atom_type_scat_dispersion_imag
_atom_type_scat_source
C C 0.0033 0.0016 'International Tables Vol C Tables 4.2.6.8 and 6.1.1.4'
H H 0.0000 0.0000 'International Tables Vol C Tables 4.2.6.8 and 6.1.1.4'
N N 0.0061 0.0033 'International Tables Vol C Tables 4.2.6.8 and 6.1.1.4'
Br Br -0.2901 2.4595 'International Tables Vol C Tables 4.2.6.8 and 6.1.1.4'

loop_
_geom_angle_atom_site_label_1
_geom_angle_atom_site_label_2
_geom_angle_atom_site_label_3
_geom_angle
C9 N1 C10 107.4(4)
C9 N1 C1 125.8(4)
C10 N1 C1 126.8(4)
C9 N2 C11 108.4(5)
C9 N2 C12 124.5(5)
C11 N2 C12 127.1(5)
C2 C1 C8 122.3(5)
C2 C1 N1 119.1(4)
C8 C1 N1 118.5(4)
C3 C2 C1 121.4(5)
C3 C2 H2 119.3
C1 C2 H2 119.3
C4 C3 C2 117.2(5)
C4 C3 H3 121.4
C2 C3 H3 121.4
C3 C4 C7 121.0(5)
C3 C4 C5 145.3(5)
C7 C4 C5 93.7(4)
C4 C5 C6 86.3(4)
C4 C5 H5A 114.3
C6 C5 H5A 114.3
C4 C5 H5B 114.3
C6 C5 H5B 114.3
H5A C5 H5B 111.4
C7 C6 C5 86.7(4)
C7 C6 H6A 114.2
C5 C6 H6A 114.2
C7 C6 H6B 114.2
C5 C6 H6B 114.2
H6A C6 H6B 111.4
C8 C7 C4 123.2(5)
C8 C7 C6 143.5(5)
C4 C7 C6 93.2(4)
C7 C8 C1 114.9(5)
C7 C8 H8 122.6
C1 C8 H8 122.6
N1 C9 N2 109.2(4)
N1 C9 H9 125.4
N2 C9 H9 125.4
C11 C10 N1 107.4(5)
C11 C10 H10 126.3
N1 C10 H10 126.3
C10 C11 N2 107.6(5)
C10 C11 H11 126.2
N2 C11 H11 126.2
N2 C12 C13 112.6(5)
N2 C12 H12A 109.1
C13 C12 H12A 109.1
N2 C12 H12B 109.1
C13 C12 H12B 109.1
H12A C12 H12B 107.8
C14 C13 C12 114.4(6)
C14 C13 H13A 108.7
C12 C13 H13A 108.7
C14 C13 H13B 108.7
C12 C13 H13B 108.7
H13A C13 H13B 107.6
C15 C14 C13 128.6(9)
C15 C14 H14 115.7
C13 C14 H14 115.7
C14 C15 H15A 120.0
C14 C15 H15B 120.0
H15A C15 H15B 120.0

loop_
_geom_bond_atom_site_label_1
_geom_bond_atom_site_label_2
_geom_bond_distance
N1 C9 1.317(6)
N1 C10 1.394(6)
N1 C1 1.444(6)
N2 C9 1.329(6)
N2 C11 1.367(7)
N2 C12 1.466(7)
C1 C2 1.380(7)
C1 C8 1.396(7)
C2 C3 1.374(7)
C2 H2 0.93
C3 C4 1.368(7)
C3 H3 0.93
C4 C7 1.390(7)
C4 C5 1.523(8)
C5 C6 1.576(8)
C5 H5A 0.97
C5 H5B 0.97
C6 C7 1.523(7)
C6 H6A 0.97
C6 H6B 0.97
C7 C8 1.368(7)
C8 H8 0.93
C9 H9 0.93
C10 C11 1.327(7)
C10 H10 0.93
C11 H11 0.93
C12 C13 1.499(9)
C12 H12A 0.97
C12 H12B 0.97
C13 C14 1.463(10)
C13 H13A 0.97
C13 H13B 0.97
C14 C15 1.255(11)
C14 H14 0.93
C15 H15A 0.93
C15 H15B 0.93

loop_
_geom_hbond_atom_site_label_D
_geom_hbond_atom_site_label_H
_geom_hbond_atom_site_label_A
_geom_hbond_site_symmetry_A
_geom_hbond_distance_DH
_geom_hbond_distance_HA
_geom_hbond_distance_DA
_geom_hbond_angle_DHA
C9 H9 Br . 0.93 2.66 3.561(5) 165
C11 H11 Br 2_645 0.93 2.87 3.697(6) 149
C13 H13A Cg1 2_645 0.97 2.91 3.735(7) 143

loop_
_cod_related_entry_id
_cod_related_entry_database
_cod_related_entry_code
1 ChemSpider 30655430
